data_2021808
loop_
_publ_author_name
'Yamamoto, Ryo'
'Minami, Shoma'
'Okuno, Tsunehisa'

_publ_section_title
;
 Crystal polymorphs of 6-[(phenylcarbamoyl)oxy]hexa-2,4-diyn-1-yl
 isonicotinate
;
_journal_coeditor_code KY3145
_journal_issue 8
_journal_name_full 'Acta Crystallographica Section C'
_journal_page_first 876
_journal_page_last 881
_journal_paper_doi 10.1107/S2053229618009373
_journal_volume 74
_journal_year 2018
_chemical_formula_iupac 'C19 H14 N2 O4'
_chemical_formula_moiety 'C19 H14 N2 O4'
_chemical_formula_sum 'C19 H14 N2 O4'
_chemical_formula_weight 334.33
_chemical_name_common
;
6-[(Phenylcarbamoyl)oxy]hexa-2,4-diyn-1-yl isonicotinate
;
_chemical_name_systematic
;
6-[(Phenylcarbamoyl)oxy]hexa-2,4-diyn-1-yl pyridine-4-carboxylate
;
_space_group_crystal_system monoclinic
_space_group_IT_number 14
_space_group_name_Hall '-P 2ybc'
_space_group_name_H-M_alt 'P 1 21/c 1'
_atom_sites_solution_hydrogens geom
_atom_sites_solution_primary direct
_atom_sites_solution_secondary difmap
_cell_angle_alpha 90.0000
_cell_angle_beta 97.096(6)
_cell_angle_gamma 90.0000
_cell_formula_units_Z 4
_cell_length_a 4.354(3)
_cell_length_b 23.381(14)
_cell_length_c 15.800(10)
_cell_measurement_reflns_used 5141
_cell_measurement_temperature 93
_cell_measurement_theta_max 30.76
_cell_measurement_theta_min 2.17
_cell_volume 1596.1(18)
_computing_cell_refinement
;
CrystalClear (Rigaku, 2008)
;
_computing_data_collection
;
CrystalClear (Rigaku, 2008)
;
_computing_data_reduction
;
CrystalClear (Rigaku, 2008)
;
_computing_molecular_graphics
;
ORTEP-3 (Farrugia, 2012)
;
_computing_publication_material
;
CrystalStructure (Rigaku, 2014)
;
_computing_structure_refinement
;
SHELXL2013 (Sheldrick, 2015)
;
_computing_structure_solution
;
SHELXD (Schneider & Sheldrick, 2002)
;
_diffrn_ambient_temperature 93
_diffrn_detector_area_resol_mean 7.111
_diffrn_measured_fraction_theta_full 0.997
_diffrn_measured_fraction_theta_max 0.993
_diffrn_measurement_device_type 'Rigaku Saturn724+'
_diffrn_measurement_method \w
_diffrn_radiation_type 'Mo K\a'
_diffrn_radiation_wavelength 0.71075
_diffrn_reflns_av_R_equivalents 0.0415
_diffrn_reflns_limit_h_max 5
_diffrn_reflns_limit_h_min -5
_diffrn_reflns_limit_k_max 30
_diffrn_reflns_limit_k_min -29
_diffrn_reflns_limit_l_max 20
_diffrn_reflns_limit_l_min -20
_diffrn_reflns_number 12965
_diffrn_reflns_theta_full 25.242
_diffrn_reflns_theta_max 27.480
_diffrn_reflns_theta_min 3.129
_diffrn_standards_number 0
_exptl_absorpt_coefficient_mu 0.099
_exptl_absorpt_correction_T_max 0.998
_exptl_absorpt_correction_T_min 0.993
_exptl_absorpt_correction_type numerical
_exptl_absorpt_process_details
;
(NUMABS; Rigaku, 1999)
;
_exptl_crystal_colour colorless
_exptl_crystal_density_diffrn 1.391
_exptl_crystal_density_method 'not measured'
_exptl_crystal_description chunk
_exptl_crystal_F_000 696.00
_exptl_crystal_size_max 0.200
_exptl_crystal_size_mid 0.150
_exptl_crystal_size_min 0.020
_refine_diff_density_max 0.33
_refine_diff_density_min -0.29
_refine_ls_extinction_method none
_refine_ls_goodness_of_fit_ref 1.095
_refine_ls_hydrogen_treatment mixed
_refine_ls_number_parameters 230
_refine_ls_number_reflns 3652
_refine_ls_number_restraints 0
_refine_ls_R_factor_all 0.0664
_refine_ls_R_factor_gt 0.0523
_refine_ls_shift/su_max 0.000
_refine_ls_structure_factor_coef Fsqd
_refine_ls_weighting_details 'w = 1/[\s^2^(Fo^2^)+(0.0669P)^2^+0.4875P] where P=(Fo^2^+2Fc^2^)/3'
_refine_ls_weighting_scheme calc
_refine_ls_wR_factor_gt 0.1274
_refine_ls_wR_factor_ref 0.1378
_reflns_number_gt 2925
_reflns_number_total 3652
_reflns_threshold_expression F^2^>2.0\s(F^2^)
_cod_data_source_file ky3145sup1.cif
_cod_data_source_block 4PyDAUrPh_I
_cod_original_cell_volume 1596.1(16)
_cod_original_sg_symbol_H-M 'P 21/c'
_cod_database_code 2021808

loop_
_symmetry_equiv_pos_site_id
_space_group_symop_operation_xyz
1 +X,+Y,+Z
2 -X,1/2+Y,1/2-Z
3 -X,-Y,-Z
4 +X,1/2-Y,1/2+Z

loop_
_atom_site_type_symbol
_atom_site_label
_atom_site_fract_x
_atom_site_fract_y
_atom_site_fract_z
_atom_site_U_iso_or_equiv
_atom_site_adp_type
_atom_site_calc_flag
_atom_site_refinement_flags
_atom_site_occupancy
O O1 1.0425(3) 0.50033(5) 0.34669(8) 0.0330(3) Uani d . 1
O O2 0.9734(3) 0.57237(5) 0.25158(7) 0.0233(3) Uani d . 1
O O3 0.4461(3) 0.29274(5) -0.03970(7) 0.0265(3) Uani d . 1
O O4 0.6278(3) 0.32876(5) -0.15711(7) 0.0262(3) Uani d . 1
N N1 0.4308(3) 0.64650(6) 0.48910(9) 0.0254(3) Uani d . 1
N N2 0.7238(3) 0.23615(6) -0.11284(9) 0.0232(3) Uani d . 1
C C1 0.7506(4) 0.58174(7) 0.37974(10) 0.0210(3) Uani d . 1
C C2 0.7003(4) 0.56091(7) 0.45917(10) 0.0242(3) Uani d . 1
C C3 0.5399(4) 0.59459(7) 0.51124(10) 0.0262(4) Uani d . 1
C C4 0.4724(4) 0.66533(7) 0.41129(11) 0.0280(4) Uani d . 1
C C5 0.6293(4) 0.63482(7) 0.35415(10) 0.0247(3) Uani d . 1
C C6 0.9364(4) 0.54631(7) 0.32564(10) 0.0219(3) Uani d . 1
C C7 1.1601(4) 0.54197(7) 0.19561(11) 0.0251(4) Uani d . 1
C C8 0.9729(4) 0.50141(7) 0.14109(10) 0.0239(4) Uani d . 1
C C9 0.8254(4) 0.46747(7) 0.09631(10) 0.0230(3) Uani d . 1
C C10 0.6536(4) 0.42687(7) 0.04788(10) 0.0239(3) Uani d . 1
C C11 0.4997(4) 0.39053(7) 0.00896(10) 0.0246(3) Uani d . 1
C C12 0.2936(4) 0.34688(7) -0.03250(11) 0.0282(4) Uani d . 1
C C13 0.6048(4) 0.28873(7) -0.10902(10) 0.0213(3) Uani d . 1
C C14 0.8897(4) 0.21431(7) -0.17716(10) 0.0221(3) Uani d . 1
C C15 0.9685(4) 0.24629(8) -0.24560(11) 0.0270(4) Uani d . 1
C C16 1.1272(4) 0.22001(8) -0.30612(11) 0.0317(4) Uani d . 1
C C17 1.2105(4) 0.16291(8) -0.29965(11) 0.0295(4) Uani d . 1
C C18 1.1323(4) 0.13164(8) -0.23101(11) 0.0295(4) Uani d . 1
C C19 0.9725(4) 0.15671(7) -0.17066(11) 0.0259(4) Uani d . 1
H H1 0.669(5) 0.2094(10) -0.0692(15) 0.051(7) Uiso d . 1
H H2 0.77441 0.5242 0.47757 0.0291 Uiso calc R 1
H H3 0.50615 0.57994 0.56541 0.0314 Uiso calc R 1
H H4 0.39002 0.7017 0.39397 0.0336 Uiso calc R 1
H H5 0.65258 0.64985 0.29944 0.0297 Uiso calc R 1
H H7A 1.32884 0.52119 0.23054 0.0301 Uiso calc R 1
H H7B 1.25541 0.56987 0.15959 0.0301 Uiso calc R 1
H H12A 0.11687 0.34153 0.00057 0.0339 Uiso calc R 1
H H12B 0.21024 0.36033 -0.09021 0.0339 Uiso calc R 1
H H15 0.91454 0.28561 -0.25088 0.0324 Uiso calc R 1
H H16 1.17973 0.24177 -0.35303 0.0381 Uiso calc R 1
H H17 1.31903 0.14551 -0.34146 0.0354 Uiso calc R 1
H H18 1.18944 0.09248 -0.22544 0.0354 Uiso calc R 1
H H19 0.91837 0.13458 -0.12429 0.0310 Uiso calc R 1

loop_
_atom_site_aniso_label
_atom_site_aniso_U_11
_atom_site_aniso_U_22
_atom_site_aniso_U_33
_atom_site_aniso_U_12
_atom_site_aniso_U_13
_atom_site_aniso_U_23
O1 0.0479(8) 0.0238(6) 0.0283(7) 0.0098(5) 0.0085(6) 0.0020(5)
O2 0.0296(6) 0.0201(6) 0.0214(6) -0.0004(5) 0.0083(5) -0.0023(4)
O3 0.0318(7) 0.0247(6) 0.0240(6) -0.0013(5) 0.0079(5) -0.0027(5)
O4 0.0347(7) 0.0197(6) 0.0241(6) -0.0013(5) 0.0031(5) 0.0010(5)
N1 0.0303(8) 0.0255(7) 0.0212(7) 0.0003(6) 0.0059(6) -0.0021(6)
N2 0.0276(8) 0.0209(7) 0.0219(7) -0.0007(6) 0.0062(6) 0.0027(5)
C1 0.0231(8) 0.0207(8) 0.0187(7) -0.0039(6) 0.0008(6) -0.0027(6)
C2 0.0300(9) 0.0205(8) 0.0221(8) 0.0006(7) 0.0027(6) 0.0024(6)
C3 0.0308(9) 0.0288(9) 0.0193(8) -0.0008(7) 0.0045(6) 0.0024(6)
C4 0.0365(10) 0.0247(9) 0.0233(8) 0.0042(7) 0.0058(7) 0.0009(7)
C5 0.0327(9) 0.0229(8) 0.0193(7) 0.0004(7) 0.0059(6) 0.0017(6)
C6 0.0260(8) 0.0205(8) 0.0189(7) -0.0034(6) 0.0011(6) -0.0020(6)
C7 0.0293(9) 0.0225(8) 0.0250(8) -0.0020(7) 0.0095(7) -0.0055(6)
C8 0.0303(9) 0.0208(8) 0.0220(8) 0.0018(6) 0.0081(7) 0.0003(6)
C9 0.0266(9) 0.0216(8) 0.0215(8) 0.0025(6) 0.0057(6) 0.0002(6)
C10 0.0263(9) 0.0234(8) 0.0224(8) 0.0046(7) 0.0053(6) -0.0004(6)
C11 0.0248(8) 0.0250(8) 0.0244(8) 0.0040(7) 0.0053(6) -0.0013(6)
C12 0.0272(9) 0.0279(9) 0.0296(9) 0.0012(7) 0.0039(7) -0.0070(7)
C13 0.0215(8) 0.0235(8) 0.0190(7) -0.0051(6) 0.0030(6) -0.0039(6)
C14 0.0219(8) 0.0256(8) 0.0186(7) -0.0027(6) 0.0016(6) -0.0024(6)
C15 0.0318(10) 0.0239(9) 0.0261(8) -0.0019(7) 0.0065(7) 0.0024(6)
C16 0.0408(11) 0.0306(9) 0.0255(8) -0.0013(8) 0.0105(8) 0.0048(7)
C17 0.0365(10) 0.0297(9) 0.0232(8) 0.0009(7) 0.0072(7) -0.0032(7)
C18 0.0368(10) 0.0240(8) 0.0276(9) 0.0035(7) 0.0032(7) -0.0019(7)
C19 0.0305(9) 0.0230(8) 0.0243(8) -0.0019(7) 0.0041(7) 0.0037(6)

loop_
_atom_type_symbol
_atom_type_description
_atom_type_scat_dispersion_real
_atom_type_scat_dispersion_imag
_atom_type_scat_source
C C 0.0033 0.0016
;
International Tables for Crystallography
(Vol. C, Tables 4.2.6.8 and 6.1.1.4)
;
H H 0.0000 0.0000
;
International Tables for Crystallography
(Vol. C, Table 6.1.1.4)
;
N N 0.0061 0.0033
;
International Tables for Crystallography
(Vol. C, Tables 4.2.6.8 and 6.1.1.4)
;
O O 0.0106 0.0060
;
International Tables for Crystallography
(Vol. C, Tables 4.2.6.8 and 6.1.1.4)
;

loop_
_geom_angle_atom_site_label_1
_geom_angle_atom_site_label_2
_geom_angle_atom_site_label_3
_geom_angle
_geom_angle_publ_flag
C6 O2 C7 116.23(13) yes
C12 O3 C13 114.00(13) yes
C3 N1 C4 117.10(15) yes
C13 N2 C14 126.84(14) yes
C2 C1 C5 118.66(15) yes
C2 C1 C6 118.59(15) yes
C5 C1 C6 122.74(15) yes
C1 C2 C3 118.94(15) yes
N1 C3 C2 123.34(16) yes
N1 C4 C5 124.00(15) yes
C1 C5 C4 117.89(15) yes
O1 C6 O2 124.24(16) yes
O1 C6 C1 123.62(16) yes
O2 C6 C1 112.13(14) yes
O2 C7 C8 111.21(14) yes
C7 C8 C9 178.51(18) yes
C8 C9 C10 177.41(18) yes
C9 C10 C11 177.09(18) yes
C10 C11 C12 174.81(18) yes
O3 C12 C11 112.70(14) yes
O3 C13 O4 122.38(15) yes
O3 C13 N2 109.61(14) yes
O4 C13 N2 128.01(16) yes
N2 C14 C15 124.16(16) yes
N2 C14 C19 116.52(15) yes
C15 C14 C19 119.31(16) yes
C14 C15 C16 119.22(17) yes
C15 C16 C17 121.57(17) yes
C16 C17 C18 118.67(18) yes
C17 C18 C19 120.73(17) yes
C14 C19 C18 120.50(16) yes
C13 N2 H1 115.1(14) no
C14 N2 H1 117.7(14) no
C1 C2 H2 120.526 no
C3 C2 H2 120.537 no
N1 C3 H3 118.324 no
C2 C3 H3 118.333 no
N1 C4 H4 118.005 no
C5 C4 H4 117.997 no
C1 C5 H5 121.056 no
C4 C5 H5 121.054 no
O2 C7 H7A 109.397 no
O2 C7 H7B 109.401 no
C8 C7 H7A 109.385 no
C8 C7 H7B 109.386 no
H7A C7 H7B 108.006 no
O3 C12 H12A 109.066 no
O3 C12 H12B 109.057 no
C11 C12 H12A 109.049 no
C11 C12 H12B 109.045 no
H12A C12 H12B 107.808 no
C14 C15 H15 120.390 no
C16 C15 H15 120.394 no
C15 C16 H16 119.209 no
C17 C16 H16 119.221 no
C16 C17 H17 120.669 no
C18 C17 H17 120.664 no
C17 C18 H18 119.637 no
C19 C18 H18 119.633 no
C14 C19 H19 119.748 no
C18 C19 H19 119.750 no

loop_
_geom_bond_atom_site_label_1
_geom_bond_atom_site_label_2
_geom_bond_distance
_geom_bond_publ_flag
O1 C6 1.201(2) yes
O2 C6 1.346(2) yes
O2 C7 1.458(2) yes
O3 C12 1.440(2) yes
O3 C13 1.368(2) yes
O4 C13 1.217(2) yes
N1 C3 1.334(2) yes
N1 C4 1.339(2) yes
N2 C13 1.338(2) yes
N2 C14 1.413(2) yes
C1 C2 1.389(2) yes
C1 C5 1.389(2) yes
C1 C6 1.497(2) yes
C2 C3 1.388(2) yes
C4 C5 1.394(3) yes
C7 C8 1.460(2) yes
C8 C9 1.196(2) yes
C9 C10 1.380(2) yes
C10 C11 1.203(2) yes
C11 C12 1.460(2) yes
C14 C15 1.392(3) yes
C14 C19 1.395(2) yes
C15 C16 1.390(3) yes
C16 C17 1.384(3) yes
C17 C18 1.385(3) yes
C18 C19 1.379(3) yes
N2 H1 0.98(2) no
C2 H2 0.950 no
C3 H3 0.950 no
C4 H4 0.950 no
C5 H5 0.950 no
C7 H7A 0.990 no
C7 H7B 0.990 no
C12 H12A 0.990 no
C12 H12B 0.990 no
C15 H15 0.950 no
C16 H16 0.950 no
C17 H17 0.950 no
C18 H18 0.950 no
C19 H19 0.950 no

loop_
_geom_contact_atom_site_label_1
_geom_contact_atom_site_label_2
_geom_contact_distance
_geom_contact_site_symmetry_2
_geom_contact_publ_flag
O1 C2 2.835(2) . no
O1 C7 2.685(3) . no
O1 C8 3.225(3) . no
O2 C5 2.757(2) . no
O2 C9 3.472(2) . no
O3 C10 3.501(3) . no
O3 C14 3.584(2) . no
O4 C11 3.105(2) . no
O4 C12 2.623(2) . no
O4 C14 2.941(2) . no
O4 C15 2.896(2) . no
N1 C1 2.795(2) . no
N2 C12 3.523(3) . no
C2 C4 2.708(3) . no
C3 C5 2.727(3) . no
C6 C8 3.121(3) . no
C11 C13 3.092(3) . no
C13 C15 2.999(3) . no
C14 C17 2.794(3) . no
C15 C18 2.776(3) . no
C16 C19 2.753(3) . no
O1 C2 3.480(2) 1_655 no
O1 C2 3.444(3) 3_766 no
O1 C3 3.502(2) 3_766 no
O1 C18 3.361(3) 4_555 no
O2 O4 3.351(2) 3_765 no
O2 C5 3.431(2) 1_655 no
O3 N1 3.537(3) 2_645 no
O3 N2 3.475(2) 1_455 no
O3 C4 3.597(3) 2_645 no
O3 C14 3.557(2) 1_455 no
O4 O2 3.351(2) 3_765 no
O4 C5 3.288(3) 3_665 no
O4 C7 3.240(3) 3_765 no
O4 C12 3.324(2) 1_655 no
O4 C15 3.595(2) 1_455 no
N1 O3 3.537(3) 2_655 no
N1 N2 2.999(2) 2_655 no
N1 C1 3.575(3) 1_455 no
N1 C19 3.551(3) 2_655 no
N2 O3 3.475(2) 1_655 no
N2 N1 2.999(2) 2_645 no
C1 N1 3.575(3) 1_655 no
C2 O1 3.480(2) 1_455 no
C2 O1 3.444(3) 3_766 no
C3 O1 3.502(2) 3_766 no
C3 C19 3.412(3) 2_755 no
C4 O3 3.597(3) 2_655 no
C5 O2 3.431(2) 1_455 no
C5 O4 3.288(3) 3_665 no
C7 O4 3.240(3) 3_765 no
C12 O4 3.324(2) 1_455 no
C12 C13 3.378(3) 1_455 no
C13 C12 3.378(3) 1_655 no
C13 C15 3.441(3) 1_455 no
C14 O3 3.557(2) 1_655 no
C14 C17 3.539(3) 1_455 no
C15 O4 3.595(2) 1_655 no
C15 C13 3.441(3) 1_655 no
C17 C14 3.539(3) 1_655 no
C18 O1 3.361(3) 4_554 no
C19 N1 3.551(3) 2_645 no
C19 C3 3.412(3) 2_745 no
O1 H2 2.5586 . no
O1 H7A 2.3927 . no
O1 H7B 3.5942 . no
O2 H5 2.4628 . no
O3 H1 2.25(2) . no
O4 H1 3.11(2) . no
O4 H12A 3.5517 . no
O4 H12B 2.3330 . no
O4 H15 2.2865 . no
N1 H2 3.2428 . no
N1 H5 3.2608 . no
N2 H15 2.6890 . no
N2 H19 2.5353 . no
C1 H3 3.2422 . no
C1 H4 3.2356 . no
C2 H5 3.2568 . no
C3 H4 3.1355 . no
C4 H3 3.1382 . no
C5 H2 3.2537 . no
C6 H2 2.6354 . no
C6 H5 2.7263 . no
C6 H7A 2.4812 . no
C6 H7B 3.1648 . no
C9 H7A 3.1194 . no
C9 H7B 3.1263 . no
C10 H12A 3.0934 . no
C10 H12B 3.1411 . no
C13 H12A 3.1535 . no
C13 H12B 2.4430 . no
C13 H15 2.7558 . no
C14 H16 3.2550 . no
C14 H18 3.2627 . no
C15 H1 3.33(3) . no
C15 H17 3.2781 . no
C15 H19 3.2629 . no
C16 H18 3.2409 . no
C17 H15 3.2755 . no
C17 H19 3.2562 . no
C18 H16 3.2385 . no
C19 H1 2.52(2) . no
C19 H15 3.2671 . no
C19 H17 3.2609 . no
H1 H19 2.2875 . no
H2 H3 2.3215 . no
H4 H5 2.3300 . no
H15 H16 2.3343 . no
H16 H17 2.3322 . no
H17 H18 2.3391 . no
H18 H19 2.3199 . no
O1 H2 2.8508 3_766 no
O1 H3 3.4608 3_666 no
O1 H3 2.9392 3_766 no
O1 H7A 3.4427 1_455 no
O1 H18 2.5684 4_555 no
O1 H19 3.2424 4_555 no
O2 H5 3.4708 1_655 no
O2 H7A 3.0310 1_455 no
O2 H7B 3.2810 1_455 no
O2 H12B 3.0186 3_665 no
O2 H15 3.3564 3_765 no
O3 H4 3.1520 2_645 no
O3 H12A 3.1266 1_655 no
O3 H16 3.3971 4_455 no
O3 H17 3.5538 4_455 no
O4 H5 2.4737 3_665 no
O4 H7B 2.4253 3_765 no
O4 H12A 3.0853 1_655 no
O4 H12B 2.7258 1_655 no
O4 H15 3.4236 1_455 no
N1 H1 2.02(2) 2_655 no
N1 H19 2.7845 2_655 no
N1 H19 3.3429 2_755 no
N2 H12A 3.3841 1_655 no
N2 H12B 3.5855 1_655 no
C1 H7A 3.1407 1_455 no
C2 H2 3.1210 3_666 no
C2 H2 3.1025 3_766 no
C2 H3 3.4230 3_666 no
C2 H19 3.3852 2_755 no
C3 H1 3.01(2) 2_655 no
C3 H2 3.1109 3_666 no
C3 H18 3.4437 2_755 no
C3 H19 2.9877 2_655 no
C3 H19 2.9304 2_755 no
C4 H1 2.84(2) 2_655 no
C4 H15 3.0859 3_665 no
C4 H16 2.8641 3_765 no
C5 H7A 3.4573 1_455 no
C5 H15 3.2827 3_665 no
C5 H15 3.2967 3_765 no
C5 H16 3.0034 3_765 no
C6 H7A 2.9357 1_455 no
C6 H18 3.5517 4_555 no
C7 H5 3.5751 1_655 no
C7 H12B 3.1509 3_665 no
C7 H18 3.3786 4_555 no
C8 H7A 3.3246 1_455 no
C8 H7B 3.5540 1_455 no
C8 H12B 3.4019 3_665 no
C8 H18 3.1087 4_555 no
C9 H7A 3.4472 1_455 no
C9 H17 3.4700 4_555 no
C9 H18 3.3623 4_555 no
C10 H7B 3.3509 3_765 no
C10 H12A 2.9969 1_655 no
C10 H17 2.9448 4_455 no
C11 H7B 3.1284 3_765 no
C11 H12A 2.9391 1_655 no
C11 H17 2.7155 4_455 no
C12 H7B 3.5141 3_665 no
C12 H7B 3.5568 3_765 no
C12 H12A 3.5602 1_655 no
C12 H16 3.5958 4_455 no
C12 H17 3.0120 4_455 no
C13 H5 3.3966 3_665 no
C13 H7B 3.4726 3_765 no
C13 H12A 2.9222 1_655 no
C13 H12B 3.1058 1_655 no
C13 H15 3.5210 1_455 no
C15 H4 2.9167 3_665 no
C15 H5 3.1126 3_765 no
C16 H4 3.0945 3_665 no
C16 H4 3.2275 3_765 no
C16 H5 3.1881 3_765 no
C16 H12A 3.3715 4_654 no
C17 H12A 3.1341 4_654 no
C18 H3 3.1253 2_745 no
C19 H1 3.48(2) 1_655 no
C19 H3 3.3446 2_645 no
C19 H3 3.1949 2_745 no
H1 N1 2.02(2) 2_645 no
H1 C3 3.01(2) 2_645 no
H1 C4 2.84(2) 2_645 no
H1 C19 3.48(2) 1_455 no
H1 H3 3.1249 2_645 no
H1 H4 2.8172 2_645 no
H2 O1 2.8508 3_766 no
H2 C2 3.1210 3_666 no
H2 C2 3.1025 3_766 no
H2 C3 3.1109 3_666 no
H2 H2 2.8127 3_666 no
H2 H2 2.3017 3_766 no
H2 H3 3.5613 1_655 no
H2 H3 2.7707 3_666 no
H3 O1 3.4608 3_666 no
H3 O1 2.9392 3_766 no
H3 C2 3.4230 3_666 no
H3 C18 3.1253 2_755 no
H3 C19 3.3446 2_655 no
H3 C19 3.1949 2_755 no
H3 H1 3.1249 2_655 no
H3 H2 3.5613 1_455 no
H3 H2 2.7707 3_666 no
H3 H18 2.7217 2_755 no
H3 H19 2.5177 2_655 no
H3 H19 2.8635 2_755 no
H4 O3 3.1520 2_655 no
H4 C15 2.9167 3_665 no
H4 C16 3.0945 3_665 no
H4 C16 3.2275 3_765 no
H4 H1 2.8172 2_655 no
H4 H5 3.5812 1_455 no
H4 H15 2.4934 3_665 no
H4 H16 2.8147 3_665 no
H4 H16 2.4442 3_765 no
H5 O2 3.4708 1_455 no
H5 O4 2.4737 3_665 no
H5 C7 3.5751 1_455 no
H5 C13 3.3966 3_665 no
H5 C15 3.1126 3_765 no
H5 C16 3.1881 3_765 no
H5 H4 3.5812 1_655 no
H5 H7A 3.4412 1_455 no
H5 H7B 3.2289 1_455 no
H5 H12B 3.4394 3_665 no
H5 H15 2.9146 3_665 no
H5 H15 2.6029 3_765 no
H5 H16 2.7420 3_765 no
H7A O1 3.4427 1_655 no
H7A O2 3.0310 1_655 no
H7A C1 3.1407 1_655 no
H7A C5 3.4573 1_655 no
H7A C6 2.9357 1_655 no
H7A C8 3.3246 1_655 no
H7A C9 3.4472 1_655 no
H7A H5 3.4412 1_655 no
H7A H18 2.8319 4_555 no
H7B O2 3.2810 1_655 no
H7B O4 2.4253 3_765 no
H7B C8 3.5540 1_655 no
H7B C10 3.3509 3_765 no
H7B C11 3.1284 3_765 no
H7B C12 3.5141 3_665 no
H7B C12 3.5568 3_765 no
H7B C13 3.4726 3_765 no
H7B H5 3.2289 1_655 no
H7B H12A 3.5084 3_665 no
H7B H12B 2.7251 3_665 no
H7B H12B 3.1477 3_765 no
H12A O3 3.1266 1_455 no
H12A O4 3.0853 1_455 no
H12A N2 3.3841 1_455 no
H12A C10 2.9969 1_455 no
H12A C11 2.9391 1_455 no
H12A C12 3.5602 1_455 no
H12A C13 2.9222 1_455 no
H12A C16 3.3715 4_455 no
H12A C17 3.1341 4_455 no
H12A H7B 3.5084 3_665 no
H12A H16 3.0103 4_455 no
H12A H17 2.5599 4_455 no
H12B O2 3.0186 3_665 no
H12B O4 2.7258 1_455 no
H12B N2 3.5855 1_455 no
H12B C7 3.1509 3_665 no
H12B C8 3.4019 3_665 no
H12B C13 3.1058 1_455 no
H12B H5 3.4394 3_665 no
H12B H7B 2.7251 3_665 no
H12B H7B 3.1477 3_765 no
H12B H15 3.2166 1_455 no
H15 O2 3.3564 3_765 no
H15 O4 3.4236 1_655 no
H15 C4 3.0859 3_665 no
H15 C5 3.2827 3_665 no
H15 C5 3.2967 3_765 no
H15 C13 3.5210 1_655 no
H15 H4 2.4934 3_665 no
H15 H5 2.9146 3_665 no
H15 H5 2.6029 3_765 no
H15 H12B 3.2166 1_655 no
H15 H16 3.5519 1_455 no
H16 O3 3.3971 4_654 no
H16 C4 2.8641 3_765 no
H16 C5 3.0034 3_765 no
H16 C12 3.5958 4_654 no
H16 H4 2.8147 3_665 no
H16 H4 2.4442 3_765 no
H16 H5 2.7420 3_765 no
H16 H12A 3.0103 4_654 no
H16 H15 3.5519 1_655 no
H17 O3 3.5538 4_654 no
H17 C9 3.4700 4_554 no
H17 C10 2.9448 4_654 no
H17 C11 2.7155 4_654 no
H17 C12 3.0120 4_654 no
H17 H12A 2.5599 4_654 no
H18 O1 2.5684 4_554 no
H18 C3 3.4437 2_745 no
H18 C6 3.5517 4_554 no
H18 C7 3.3786 4_554 no
H18 C8 3.1087 4_554 no
H18 C9 3.3623 4_554 no
H18 H3 2.7217 2_745 no
H18 H7A 2.8319 4_554 no
H18 H19 3.5132 1_655 no
H19 O1 3.2424 4_554 no
H19 N1 2.7845 2_645 no
H19 N1 3.3429 2_745 no
H19 C2 3.3852 2_745 no
H19 C3 2.9877 2_645 no
H19 C3 2.9304 2_745 no
H19 H3 2.5177 2_645 no
H19 H3 2.8635 2_745 no
H19 H18 3.5132 1_455 no

loop_
_geom_hbond_atom_site_label_D
_geom_hbond_atom_site_label_H
_geom_hbond_atom_site_label_A
_geom_hbond_site_symmetry_A
_geom_hbond_distance_DH
_geom_hbond_distance_HA
_geom_hbond_distance_DA
_geom_hbond_angle_DHA
_geom_hbond_publ_flag
N2 H1 N1 2_645 0.98(2) 2.02(2) 2.999(2) 173(2) no

loop_
_geom_torsion_atom_site_label_1
_geom_torsion_atom_site_label_2
_geom_torsion_atom_site_label_3
_geom_torsion_atom_site_label_4
_geom_torsion
_geom_torsion_publ_flag
C6 O2 C7 C8 85.95(15) no
C7 O2 C6 O1 -1.1(2) no
C7 O2 C6 C1 178.07(11) no
C12 O3 C13 O4 3.93(19) no
C12 O3 C13 N2 -176.65(11) no
C13 O3 C12 C11 -83.66(15) no
C3 N1 C4 C5 -2.0(2) no
C4 N1 C3 C2 2.2(2) no
C13 N2 C14 C15 3.5(2) no
C13 N2 C14 C19 -175.56(13) no
C14 N2 C13 O3 176.67(13) no
C14 N2 C13 O4 -4.0(3) no
C2 C1 C5 C4 2.3(2) no
C5 C1 C2 C3 -2.1(2) no
C2 C1 C6 O1 0.8(2) no
C2 C1 C6 O2 -178.37(13) no
C6 C1 C2 C3 177.21(12) no
C5 C1 C6 O1 -179.88(14) no
C5 C1 C6 O2 0.9(2) no
C6 C1 C5 C4 -177.01(13) no
C1 C2 C3 N1 -0.2(2) no
N1 C4 C5 C1 -0.2(2) no
N2 C14 C15 C16 -178.76(13) no
N2 C14 C19 C18 179.42(12) no
C15 C14 C19 C18 0.4(2) no
C19 C14 C15 C16 0.2(2) no
C14 C15 C16 C17 -0.4(2) no
C15 C16 C17 C18 0.1(3) no
C16 C17 C18 C19 0.5(2) no
C17 C18 C19 C14 -0.8(2) no

_cod_database_fobs_code 2021808
